data_2243279
loop_
_publ_author_name
'Mokhtari, Samia'
'Chahrazed, Trifa'
'Bouacida, Sofiane'
'Boudaren, Chaouki'
'Abdelbaky, Mohammed S.M.'
'Garc\'ia-Granda, Santiago'

_publ_section_title
;
 Synthesis, crystal structure, and thermal properties of
 poly[aqua(\m~5~-2,5-dicarboxybenzene-1,4-dicarboxylato)strontium]
;
_journal_issue 3
_journal_name_full 'Acta Crystallographica Section E'
_journal_page_first 354
_journal_page_last 359
_journal_paper_doi 10.1107/S2056989020002005
_journal_volume 76
_journal_year 2020
_chemical_formula_iupac '[Sr (C10 H4 O8) (H2 O1)]'
_chemical_formula_moiety 'C10 H6 O9 Sr'
_chemical_formula_sum 'C10 H6 O9 Sr'
_chemical_formula_weight 357.77
_chemical_name_systematic
;
Poly[aqua(\m~5~-2,5-dicarboxybenzene-1,4-dicarboxylato)strontium]
;
_space_group_IT_number 15
_space_group_name_Hall '-C 2yc'
_space_group_name_H-M_alt 'C 1 2/c 1'
_symmetry_cell_setting monoclinic
_symmetry_space_group_name_Hall '-C 2yc'
_symmetry_space_group_name_H-M 'C 1 2/c 1'
_atom_sites_solution_hydrogens mixed
_audit_conform_dict_name cif_core.dic
_audit_conform_dict_version 2.3
_audit_creation_method 'WinGX routine CIF_UPDATE'
_cell_angle_alpha 90
_cell_angle_beta 90.662(2)
_cell_angle_gamma 90
_cell_formula_units_Z 8
_cell_length_a 25.8191(7)
_cell_length_b 11.9726(3)
_cell_length_c 7.1467(2)
_cell_measurement_reflns_used 5087
_cell_measurement_temperature 295.0(10)
_cell_measurement_theta_max 30.9160
_cell_measurement_theta_min 2.9180
_cell_volume 2209.05(10)
_computing_cell_refinement
;
<i>CrysAlis RED</i> (Oxford Diffraction, 2015)
;
_computing_data_collection
;
<i>CrysAlis CCD</i> (Oxford Diffraction, 2015)
;
_computing_data_reduction
;
<i>CrysAlis RED</i> (Oxford Diffraction, 2015)
;
_computing_molecular_graphics
;
ORTEP-3 for Windows (Farrugia, 2012) and DIAMOND (Brandenburg & Berndt,
2001)
;
_computing_publication_material
;
WinGX (Farrugia, 2012)
;
_computing_structure_refinement
;
SHELXL97 (Sheldrick, 2008)
;
_computing_structure_solution
;
SHELXS97 (Sheldrick, 2008)
;
_diffrn_ambient_temperature 295.0(10)
_diffrn_detector 'CCD plate'
_diffrn_detector_area_resol_mean 10.2673
_diffrn_measured_fraction_theta_full 0.998
_diffrn_measured_fraction_theta_max 0.929
_diffrn_measurement_device 'four-circle diffractometer'
_diffrn_measurement_device_type 'Oxford Diffraction Xcalibur, Ruby, Gemini'
_diffrn_measurement_method 'CCD rotation images, thick slices'
_diffrn_radiation_monochromator graphite
_diffrn_radiation_probe x-ray
_diffrn_radiation_type 'Mo K\a'
_diffrn_radiation_wavelength 0.71073
_diffrn_reflns_av_R_equivalents 0.0447
_diffrn_reflns_av_unetI/netI 0.0405
_diffrn_reflns_limit_h_max 37
_diffrn_reflns_limit_h_min -36
_diffrn_reflns_limit_k_max 16
_diffrn_reflns_limit_k_min -17
_diffrn_reflns_limit_l_max 10
_diffrn_reflns_limit_l_min -9
_diffrn_reflns_number 16106
_diffrn_reflns_theta_full 25.242
_diffrn_reflns_theta_max 31.454
_diffrn_reflns_theta_min 2.915
_diffrn_source 'fine-focus sealed X-ray tube'
_exptl_absorpt_coefficient_mu 4.929
_exptl_absorpt_correction_T_max 1.00000
_exptl_absorpt_correction_T_min 0.83299
_exptl_absorpt_correction_type multi-scan
_exptl_absorpt_process_details
;
(<i>CrysAlis Pro</i>; Oxford Diffraction, 2015)
;
_exptl_crystal_colour Colorless
_exptl_crystal_density_diffrn 2.151
_exptl_crystal_density_method 'not measured'
_exptl_crystal_description Prism
_exptl_crystal_F_000 1408
_exptl_crystal_size_max 0.225
_exptl_crystal_size_mid 0.139
_exptl_crystal_size_min 0.096
_refine_diff_density_max 0.698
_refine_diff_density_min -0.408
_refine_ls_extinction_method none
_refine_ls_goodness_of_fit_ref 1.078
_refine_ls_hydrogen_treatment mixed
_refine_ls_matrix_type full
_refine_ls_number_constraints 0
_refine_ls_number_parameters 199
_refine_ls_number_reflns 3417
_refine_ls_number_restraints 2
_refine_ls_restrained_S_all 1.078
_refine_ls_R_factor_all 0.0636
_refine_ls_R_factor_gt 0.0428
_refine_ls_shift/su_max 0.007
_refine_ls_shift/su_mean 0
_refine_ls_structure_factor_coef Fsqd
_refine_ls_weighting_details 'w=1/[\s^2^(Fo^2^)+(0.0329P)^2^+3.2810P] where P=(Fo^2^+2Fc^2^)/3'
_refine_ls_weighting_scheme calc
_refine_ls_wR_factor_gt 0.0797
_refine_ls_wR_factor_ref 0.0863
_reflns_number_gt 2700
_reflns_number_total 3417
_reflns_threshold_expression 'I > 2\s(I)'
_cod_data_source_file wm5542sup1.cif
_cod_data_source_block I
_cod_original_sg_symbol_H-M 'C 2/c'
_cod_database_code 2243279

loop_
_symmetry_equiv_pos_as_xyz
'x, y, z'
'-x, y, -z+1/2'
'x+1/2, y+1/2, z'
'-x+1/2, y+1/2, -z+1/2'
'-x, -y, -z'
'x, -y, z-1/2'
'-x+1/2, -y+1/2, -z'
'x+1/2, -y+1/2, z-1/2'

loop_
_atom_site_type_symbol
_atom_site_label
_atom_site_fract_x
_atom_site_fract_y
_atom_site_fract_z
_atom_site_U_iso_or_equiv
_atom_site_adp_type
_atom_site_calc_flag
_atom_site_occupancy
_atom_site_disorder_assembly
_atom_site_disorder_group
C C1 0.86646(10) 0.8405(2) 0.6041(4) 0.0220(5) Uani d 1 . .
C C2 0.86705(10) 0.7142(2) 0.6075(3) 0.0212(5) Uani d 1 . .
C C3 0.82120(11) 0.6600(2) 0.6499(4) 0.0245(6) Uani d 1 . .
H H3 0.7921 0.703 0.6754 0.029 Uiso calc 1 . .
C C4 0.81681(10) 0.5436(2) 0.6561(4) 0.0222(5) Uani d 1 . .
C C5 0.86102(10) 0.4787(2) 0.6146(3) 0.0206(5) Uani d 1 . .
C C6 0.90708(11) 0.5344(2) 0.5760(4) 0.0252(6) Uani d 1 . .
H H6 0.9366 0.4923 0.5527 0.03 Uiso calc 1 . .
C C7 0.91076(11) 0.6508(2) 0.5708(4) 0.0240(6) Uani d 1 . .
C C8 0.96109(11) 0.7054(2) 0.5286(4) 0.0310(6) Uani d 1 . .
C C9 0.86422(11) 0.3525(2) 0.6049(4) 0.0253(6) Uani d 1 . .
C C10 0.76333(11) 0.5051(2) 0.7169(4) 0.0290(6) Uani d 1 . .
O O1 0.86950(8) 0.89053(15) 0.7574(3) 0.0306(5) Uani d 1 . .
O O2 0.86043(9) 0.88916(15) 0.4518(3) 0.0346(5) Uani d 1 . .
O O1W 0.95292(11) 0.9470(2) 1.1096(5) 0.0641(8) Uani d 1 . .
H H2W 0.9779(14) 0.908(4) 1.077(7) 0.096 Uiso d 1 . .
H H1W 0.959(2) 1.012(2) 1.076(7) 0.096 Uiso d 1 . .
O O3 0.96836(9) 0.80320(18) 0.5342(5) 0.0607(8) Uani d 1 . .
O O4A 1.0004(6) 0.6356(8) 0.533(7) 0.049(6) Uani d 0.50(7) A 1
H H4A 1.0275 0.6705 0.5217 0.073 Uiso calc 0.50(7) A 1
O O4B 0.9931(6) 0.6371(9) 0.438(6) 0.044(4) Uani d 0.50(7) A 2
H H4B 1.022 0.6653 0.4338 0.066 Uiso calc 0.50(7) A 2
O O5 0.90652(8) 0.30446(16) 0.5932(3) 0.0361(5) Uani d 1 . .
O O6 0.82258(8) 0.29547(16) 0.6041(3) 0.0393(5) Uani d 1 . .
O O7 0.73445(9) 0.57112(19) 0.7873(4) 0.0531(7) Uani d 1 . .
O O8 0.74913(10) 0.40310(19) 0.7001(5) 0.0699(10) Uani d 1 . .
H H8 0.7727 0.3666 0.6541 0.105 Uiso calc 1 . .
Sr Sr 0.85719(2) 0.90596(2) 1.10167(3) 0.02469(9) Uani d 1 . .

loop_
_atom_site_aniso_label
_atom_site_aniso_U_11
_atom_site_aniso_U_22
_atom_site_aniso_U_33
_atom_site_aniso_U_12
_atom_site_aniso_U_13
_atom_site_aniso_U_23
C1 0.0257(14) 0.0109(11) 0.0295(13) 0.0010(9) 0.0059(11) 0.0014(10)
C2 0.0295(14) 0.0118(11) 0.0222(12) 0.0040(10) -0.0010(11) 0.0013(10)
C3 0.0274(14) 0.0143(12) 0.0318(14) 0.0049(10) 0.0014(11) 0.0000(11)
C4 0.0276(14) 0.0143(12) 0.0247(13) 0.0012(10) 0.0004(11) 0.0000(10)
C5 0.0283(13) 0.0089(10) 0.0247(12) 0.0030(10) 0.0017(10) -0.0009(10)
C6 0.0272(14) 0.0132(12) 0.0352(15) 0.0028(10) 0.0025(11) 0.0009(11)
C7 0.0288(14) 0.0114(12) 0.0321(14) 0.0007(10) 0.0050(11) 0.0014(10)
C8 0.0293(15) 0.0159(13) 0.0479(18) 0.0019(11) 0.0065(13) 0.0005(12)
C9 0.0360(16) 0.0126(12) 0.0276(13) 0.0001(11) 0.0051(12) 0.0004(11)
C10 0.0270(14) 0.0197(13) 0.0405(16) 0.0008(11) 0.0028(12) -0.0007(12)
O1 0.0493(13) 0.0143(9) 0.0283(10) -0.0005(8) 0.0061(9) -0.0026(8)
O2 0.0604(15) 0.0153(9) 0.0281(10) 0.0013(9) -0.0010(10) 0.0045(8)
O1W 0.0398(15) 0.0346(14) 0.118(3) 0.0015(12) 0.0062(16) -0.0016(17)
O3 0.0397(13) 0.0185(11) 0.124(3) -0.0074(10) 0.0248(14) -0.0081(13)
O4A 0.028(3) 0.016(2) 0.103(18) 0.005(2) 0.017(6) 0.011(5)
O4B 0.030(4) 0.024(3) 0.079(12) 0.004(2) 0.017(5) 0.004(4)
O5 0.0336(11) 0.0132(9) 0.0617(14) 0.0025(8) 0.0069(10) -0.0006(9)
O6 0.0342(11) 0.0135(9) 0.0704(15) -0.0028(8) 0.0131(10) -0.0022(10)
O7 0.0299(12) 0.0283(12) 0.102(2) 0.0011(10) 0.0166(13) -0.0157(13)
O8 0.0455(15) 0.0218(12) 0.143(3) -0.0086(10) 0.0482(17) -0.0161(14)
Sr 0.03497(15) 0.01095(12) 0.02837(14) -0.00125(10) 0.01032(10) -0.00039(10)

loop_
_atom_type_symbol
_atom_type_description
_atom_type_scat_dispersion_real
_atom_type_scat_dispersion_imag
_atom_type_scat_source
C C 0.0033 0.0016 'International Tables Vol C Tables 4.2.6.8 and 6.1.1.4'
H H 0 0 'International Tables Vol C Tables 4.2.6.8 and 6.1.1.4'
O O 0.0106 0.006 'International Tables Vol C Tables 4.2.6.8 and 6.1.1.4'
Sr Sr -1.5307 3.2498 'International Tables Vol C Tables 4.2.6.8 and 6.1.1.4'

loop_
_geom_angle_atom_site_label_1
_geom_angle_atom_site_label_2
_geom_angle_atom_site_label_3
_geom_angle_site_symmetry_1
_geom_angle_site_symmetry_3
_geom_angle
_geom_angle_publ_flag
O2 C1 O1 . . 123.3(2) ?
O2 C1 C2 . . 119.0(2) ?
O1 C1 C2 . . 117.7(2) ?
O2 C1 Sr . 6_575 61.23(14) ?
O1 C1 Sr . 6_575 62.05(13) ?
C2 C1 Sr . 6_575 176.01(17) ?
C3 C2 C7 . . 118.9(2) ?
C3 C2 C1 . . 117.6(2) ?
C7 C2 C1 . . 123.5(2) ?
C2 C3 C4 . . 122.9(2) ?
C2 C3 H3 . . 118.6 ?
C4 C3 H3 . . 118.6 ?
C3 C4 C5 . . 118.3(2) ?
C3 C4 C10 . . 112.6(2) ?
C5 C4 C10 . . 129.0(2) ?
C6 C5 C4 . . 118.1(2) ?
C6 C5 C9 . . 114.9(2) ?
C4 C5 C9 . . 127.0(2) ?
C5 C6 C7 . . 122.7(2) ?
C5 C6 H6 . . 118.6 ?
C7 C6 H6 . . 118.6 ?
C2 C7 C6 . . 119.0(2) ?
C2 C7 C8 . . 120.8(2) ?
C6 C7 C8 . . 120.2(2) ?
O3 C8 O4A . . 120.3(7) ?
O3 C8 O4B . . 121.4(6) ?
O3 C8 C7 . . 124.4(3) ?
O4A C8 C7 . . 113.1(5) ?
O4B C8 C7 . . 112.1(5) ?
O5 C9 O6 . . 119.8(2) ?
O5 C9 C5 . . 121.0(2) ?
O6 C9 C5 . . 119.2(2) ?
O5 C9 Sr . 6_565 65.65(14) ?
O6 C9 Sr . 6_565 54.25(13) ?
C5 C9 Sr . 6_565 173.12(18) ?
O7 C10 O8 . . 119.3(3) ?
O7 C10 C4 . . 119.3(3) ?
O8 C10 C4 . . 121.4(2) ?
C1 O1 Sr . . 153.31(17) ?
C1 O1 Sr . 6_575 93.76(15) ?
Sr O1 Sr . 6_575 108.96(7) ?
C1 O2 Sr . 1_554 155.89(18) ?
C1 O2 Sr . 6_575 94.78(16) ?
Sr O2 Sr 1_554 6_575 108.93(7) ?
Sr O1W H2W . . 131(4) ?
Sr O1W H1W . . 112(4) ?
H2W O1W H1W . . 107(5) ?
C8 O4A H4A . . 109.5 ?
C8 O4B H4B . . 109.5 ?
C9 O5 Sr . 6_565 90.82(16) ?
C9 O6 Sr . 6_565 102.06(16) ?
C10 O7 Sr . 7_667 142.5(2) ?
C10 O8 H8 . . 109.5 ?
O1 Sr O2 . 1_556 167.19(7) ?
O1 Sr O7 . 7_667 116.75(9) ?
O2 Sr O7 1_556 7_667 73.47(9) ?
O1 Sr O1W . . 84.28(10) ?
O2 Sr O1W 1_556 . 88.39(10) ?
O7 Sr O1W 7_667 . 153.66(10) ?
O1 Sr O6 . 6_566 89.16(7) ?
O2 Sr O6 1_556 6_566 85.74(7) ?
O7 Sr O6 7_667 6_566 76.84(7) ?
O1W Sr O6 . 6_566 121.57(8) ?
O1 Sr O2 . 6_576 70.61(6) ?
O2 Sr O2 1_556 6_576 118.11(5) ?
O7 Sr O2 7_667 6_576 93.44(8) ?
O1W Sr O2 . 6_576 78.18(9) ?
O6 Sr O2 6_566 6_576 150.91(7) ?
O1 Sr O1 . 6_576 117.32(5) ?
O2 Sr O1 1_556 6_576 70.04(6) ?
O7 Sr O1 7_667 6_576 83.01(7) ?
O1W Sr O1 . 6_576 72.76(8) ?
O6 Sr O1 6_566 6_576 152.13(7) ?
O2 Sr O1 6_576 6_576 48.19(6) ?
O1 Sr O5 . 6_566 81.37(6) ?
O2 Sr O5 1_556 6_566 86.56(7) ?
O7 Sr O5 7_667 6_566 121.96(7) ?
O1W Sr O5 . 6_566 74.46(8) ?
O6 Sr O5 6_566 6_566 47.19(6) ?
O2 Sr O5 6_576 6_566 142.39(6) ?
O1 Sr O5 6_576 6_566 139.83(6) ?

loop_
_geom_bond_atom_site_label_1
_geom_bond_atom_site_label_2
_geom_bond_site_symmetry_2
_geom_bond_distance
_geom_bond_publ_flag
C1 O2 . 1.243(3) ?
C1 O1 . 1.251(3) ?
C1 C2 . 1.512(3) ?
C1 Sr 6_575 3.045(3) ?
C2 C3 . 1.386(4) ?
C2 C7 . 1.388(4) ?
C3 C4 . 1.400(4) ?
C3 H3 . 0.93 ?
C4 C5 . 1.415(3) ?
C4 C10 . 1.524(4) ?
C5 C6 . 1.394(4) ?
C5 C9 . 1.516(4) ?
C6 C7 . 1.397(3) ?
C6 H6 . 0.93 ?
C7 C8 . 1.488(4) ?
C8 O3 . 1.187(3) ?
C8 O4A . 1.314(12) ?
C8 O4B . 1.337(12) ?
C9 O5 . 1.238(3) ?
C9 O6 . 1.273(3) ?
C9 Sr 6_565 3.099(3) ?
C10 O7 . 1.201(3) ?
C10 O8 . 1.280(3) ?
O1 Sr . 2.4915(19) ?
O1 Sr 6_575 2.6959(19) ?
O2 Sr 1_554 2.510(2) ?
O2 Sr 6_575 2.6785(19) ?
O1W Sr . 2.520(3) ?
O1W H2W . 0.830(19) ?
O1W H1W . 0.826(19) ?
O4A H4A . 0.82 ?
O4B H4B . 0.82 ?
O5 Sr 6_565 2.8238(19) ?
O6 Sr 6_565 2.572(2) ?
O7 Sr 7_667 2.519(2) ?
O8 H8 . 0.82 ?
Sr O2 1_556 2.510(2) ?
Sr O7 7_667 2.519(2) ?
Sr O6 6_566 2.572(2) ?
Sr O2 6_576 2.6785(19) ?
Sr O1 6_576 2.6959(19) ?
Sr O5 6_566 2.8239(19) ?

loop_
_geom_hbond_atom_site_label_D
_geom_hbond_atom_site_label_H
_geom_hbond_atom_site_label_A
_geom_hbond_site_symmetry_A
_geom_hbond_distance_DH
_geom_hbond_distance_HA
_geom_hbond_distance_DA
_geom_hbond_angle_DHA
_geom_hbond_publ_flag
O1W H1W O3 6_576 0.83 2.25 3.0666(3) 170 yes
O1W H2W O3 2_756 0.83 2.04 2.864(4) 171 yes
O4A H4A O5 5_766 0.82 1.92 2.68(2) 152 yes
O4B H4B O5 5_766 0.82 1.89 2.696(16) 166 yes
O8 H8 O6 . 0.82 1.59 2.400(3) 169 yes
C6 H6 O4A 5_766 0.93 2.32 3.240(18) 169 yes
C6 H6 O4B 5_766 0.93 2.39 3.298(14) 166 yes

loop_
_geom_torsion_atom_site_label_1
_geom_torsion_atom_site_label_2
_geom_torsion_atom_site_label_3
_geom_torsion_atom_site_label_4
_geom_torsion_site_symmetry_1
_geom_torsion_site_symmetry_2
_geom_torsion_site_symmetry_3
_geom_torsion_site_symmetry_4
_geom_torsion
_geom_torsion_publ_flag
O2 C1 C2 C3 . . . . -96.5(3) ?
O1 C1 C2 C3 . . . . 79.9(3) ?
O2 C1 C2 C7 . . . . 83.5(3) ?
O1 C1 C2 C7 . . . . -100.0(3) ?
C7 C2 C3 C4 . . . . -0.5(4) ?
C1 C2 C3 C4 . . . . 179.5(2) ?
C2 C3 C4 C5 . . . . -0.9(4) ?
C2 C3 C4 C10 . . . . 176.7(2) ?
C3 C4 C5 C6 . . . . 2.1(4) ?
C10 C4 C5 C6 . . . . -175.0(3) ?
C3 C4 C5 C9 . . . . -177.2(2) ?
C10 C4 C5 C9 . . . . 5.8(5) ?
C4 C5 C6 C7 . . . . -2.1(4) ?
C9 C5 C6 C7 . . . . 177.3(3) ?
C3 C2 C7 C6 . . . . 0.6(4) ?
C1 C2 C7 C6 . . . . -179.5(3) ?
C3 C2 C7 C8 . . . . -178.7(3) ?
C1 C2 C7 C8 . . . . 1.3(4) ?
C5 C6 C7 C2 . . . . 0.7(4) ?
C5 C6 C7 C8 . . . . -180.0(3) ?
C2 C7 C8 O3 . . . . 4.7(5) ?
C6 C7 C8 O3 . . . . -174.6(3) ?
C2 C7 C8 O4A . . . . 168(2) ?
C6 C7 C8 O4A . . . . -12(2) ?
C2 C7 C8 O4B . . . . -159.0(19) ?
C6 C7 C8 O4B . . . . 22(2) ?
C6 C5 C9 O5 . . . . 10.9(4) ?
C4 C5 C9 O5 . . . . -169.8(3) ?
C6 C5 C9 O6 . . . . -167.3(2) ?
C4 C5 C9 O6 . . . . 12.0(4) ?
C3 C4 C10 O7 . . . . -14.4(4) ?
C5 C4 C10 O7 . . . . 162.8(3) ?
C3 C4 C10 O8 . . . . 167.8(3) ?
C5 C4 C10 O8 . . . . -15.0(5) ?
O2 C1 O1 Sr . . . . 149.6(3) ?
C2 C1 O1 Sr . . . . -26.7(5) ?
Sr C1 O1 Sr 6_575 . . . 148.8(4) ?
O2 C1 O1 Sr . . . 6_575 0.8(3) ?
C2 C1 O1 Sr . . . 6_575 -175.5(2) ?
O1 C1 O2 Sr . . . 1_554 168.9(3) ?
C2 C1 O2 Sr . . . 1_554 -14.9(6) ?
Sr C1 O2 Sr 6_575 . . 1_554 169.7(5) ?
O1 C1 O2 Sr . . . 6_575 -0.8(3) ?
C2 C1 O2 Sr . . . 6_575 175.5(2) ?
O6 C9 O5 Sr . . . 6_565 -3.8(3) ?
C5 C9 O5 Sr . . . 6_565 178.0(2) ?
O5 C9 O6 Sr . . . 6_565 4.3(3) ?
C5 C9 O6 Sr . . . 6_565 -177.48(19) ?
O8 C10 O7 Sr . . . 7_667 -9.8(6) ?
C4 C10 O7 Sr . . . 7_667 172.4(3) ?

_cod_database_fobs_code 2243279
